data_4026283
loop_
_publ_author_name
'Alan R. Katritzky'
'Davit Jishkariani'
'Rajeev Sakhuja'
'C. Dennis Hall'
'Peter J. Steel'

_publ_section_title
;
 Carbene-Mediated Transformations of 1-(Benzylideneamino)benzimidazoles
;
_journal_name_full 'Journal of Organic Chemistry'
_journal_page_first 4082
_journal_page_last 4087
_journal_paper_doi 10.1021/jo200088s
_journal_volume 76
_journal_year 2011
_chemical_formula_moiety 'C27 H35 N5 O S2'
_chemical_formula_sum 'C27 H35 N5 O S2'
_chemical_formula_weight 509.72
_chemical_name_systematic
; 
 ? 
;
_space_group_IT_number 2
_symmetry_cell_setting triclinic
_symmetry_space_group_name_Hall '-P 1'
_symmetry_space_group_name_H-M 'P -1'
_atom_sites_solution_hydrogens geom
_atom_sites_solution_primary direct
_atom_sites_solution_secondary difmap
_audit_creation_method SHELXL-97
_cell_angle_alpha 110.199(4)
_cell_angle_beta 95.882(4)
_cell_angle_gamma 108.694(4)
_cell_formula_units_Z 2
_cell_length_a 9.7936(9)
_cell_length_b 11.1535(9)
_cell_length_c 14.1712(12)
_cell_measurement_reflns_used 9957
_cell_measurement_temperature 113(2)
_cell_measurement_theta_max 34.35
_cell_measurement_theta_min 2.06
_cell_volume 1336.0(2)
_computing_cell_refinement 'Bruker SAINT'
_computing_data_collection 'Bruker APEX2'
_computing_data_reduction 'Bruker SAINT'
_computing_molecular_graphics 'Bruker SHELXTL'
_computing_publication_material 'Bruker SHELXTL'
_computing_structure_refinement 'SHELXL-97 (Sheldrick, 2008)'
_computing_structure_solution 'SHELXS-97 (Sheldrick, 2008)'
_diffrn_ambient_temperature 113(2)
_diffrn_measured_fraction_theta_full 0.999
_diffrn_measured_fraction_theta_max 0.999
_diffrn_measurement_device_type 'Bruker APEX-II CCD'
_diffrn_measurement_method '\f and \w scans'
_diffrn_radiation_monochromator graphite
_diffrn_radiation_source 'fine-focus sealed tube'
_diffrn_radiation_type MoK\a
_diffrn_radiation_wavelength 0.71073
_diffrn_reflns_av_R_equivalents 0.0294
_diffrn_reflns_av_sigmaI/netI 0.0221
_diffrn_reflns_limit_h_max 12
_diffrn_reflns_limit_h_min -12
_diffrn_reflns_limit_k_max 14
_diffrn_reflns_limit_k_min -14
_diffrn_reflns_limit_l_max 18
_diffrn_reflns_limit_l_min -18
_diffrn_reflns_number 28575
_diffrn_reflns_theta_full 27.50
_diffrn_reflns_theta_max 27.50
_diffrn_reflns_theta_min 2.43
_exptl_absorpt_coefficient_mu 0.229
_exptl_absorpt_correction_T_max 0.9346
_exptl_absorpt_correction_T_min 0.9041
_exptl_absorpt_correction_type multi-scan
_exptl_absorpt_process_details SADABS
_exptl_crystal_colour red
_exptl_crystal_density_diffrn 1.267
_exptl_crystal_description block
_exptl_crystal_F_000 544
_exptl_crystal_size_max 0.45
_exptl_crystal_size_mid 0.42
_exptl_crystal_size_min 0.30
_refine_diff_density_max 0.559
_refine_diff_density_min -0.395
_refine_diff_density_rms 0.051
_refine_ls_extinction_method none
_refine_ls_goodness_of_fit_ref 1.033
_refine_ls_hydrogen_treatment constr
_refine_ls_matrix_type full
_refine_ls_number_parameters 316
_refine_ls_number_reflns 6121
_refine_ls_number_restraints 0
_refine_ls_restrained_S_all 1.033
_refine_ls_R_factor_all 0.0428
_refine_ls_R_factor_gt 0.0359
_refine_ls_shift/su_max 0.001
_refine_ls_shift/su_mean 0.000
_refine_ls_structure_factor_coef Fsqd
_refine_ls_weighting_details 'calc w=1/[\s^2^(Fo^2^)+(0.0581P)^2^+0.4610P] where P=(Fo^2^+2Fc^2^)/3'
_refine_ls_weighting_scheme calc
_refine_ls_wR_factor_gt 0.0988
_refine_ls_wR_factor_ref 0.1033
_reflns_number_gt 5238
_reflns_number_total 6121
_reflns_threshold_expression >2sigma(I)
_cod_data_source_file jo200088s_si_003.cif
_cod_data_source_block 3l58
_cod_database_code 4026283

loop_
_symmetry_equiv_pos_as_xyz
'x, y, z'
'-x, -y, -z'

loop_
_atom_site_label
_atom_site_type_symbol
_atom_site_fract_x
_atom_site_fract_y
_atom_site_fract_z
_atom_site_U_iso_or_equiv
_atom_site_adp_type
_atom_site_occupancy
_atom_site_symmetry_multiplicity
_atom_site_calc_flag
_atom_site_refinement_flags
S1 S 0.82769(4) 0.75918(4) 0.26070(3) 0.02188(10) Uani 1 1 d .
S2 S 0.44723(5) 0.70715(4) 0.50796(3) 0.03176(11) Uani 1 1 d .
N1 N 0.45940(12) 0.60957(11) 0.15728(8) 0.0174(2) Uani 1 1 d .
N2 N 0.55118(12) 0.84101(11) 0.20998(8) 0.0171(2) Uani 1 1 d .
N3 N 0.41487(12) 0.49293(11) 0.17748(9) 0.0175(2) Uani 1 1 d .
N4 N 0.44972(12) 0.74719(11) 0.33117(8) 0.0162(2) Uani 1 1 d .
N5 N 0.65376(12) 0.72389(11) 0.39415(8) 0.0180(2) Uani 1 1 d .
C6 C 0.53378(14) 0.73755(12) 0.25018(10) 0.0153(2) Uani 1 1 d .
C7 C 0.67899(14) 0.73998(12) 0.30649(10) 0.0162(2) Uani 1 1 d .
C8 C 0.29969(14) 0.24743(13) 0.12129(11) 0.0185(3) Uani 1 1 d .
O9 O 0.14739(13) -0.11721(11) 0.16811(9) 0.0311(3) Uani 1 1 d .
C10 C 0.47059(14) 0.78338(13) 0.10802(10) 0.0161(2) Uani 1 1 d .
C11 C 0.51248(15) 0.72602(13) 0.40918(10) 0.0181(3) Uani 1 1 d .
C12 C 0.35002(15) 0.37410(13) 0.10241(10) 0.0186(3) Uani 1 1 d .
H12A H 0.3342 0.3679 0.0333 0.022 Uiso 1 1 calc R
C13 C 0.19469(16) -0.00167(14) 0.14676(12) 0.0226(3) Uani 1 1 d .
C14 C 0.75366(15) 1.06702(13) 0.25022(10) 0.0195(3) Uani 1 1 d .
H14A H 0.8324 1.0338 0.2651 0.023 Uiso 1 1 calc R
H14B H 0.7332 1.0478 0.1755 0.023 Uiso 1 1 calc R
C15 C 0.41120(14) 0.63811(13) 0.07328(10) 0.0162(2) Uani 1 1 d .
C16 C 0.22282(15) 0.12229(13) 0.03683(11) 0.0205(3) Uani 1 1 d .
H16A H 0.2060 0.1218 -0.0306 0.025 Uiso 1 1 calc R
C17 C 0.61312(15) 0.98826(13) 0.27507(10) 0.0191(3) Uani 1 1 d .
H17A H 0.6362 1.0015 0.3485 0.023 Uiso 1 1 calc R
H17B H 0.5377 1.0275 0.2662 0.023 Uiso 1 1 calc R
C18 C 0.32625(15) 0.55579(14) -0.02669(10) 0.0206(3) Uani 1 1 d .
H18A H 0.2852 0.4580 -0.0506 0.025 Uiso 1 1 calc R
C19 C 0.16987(15) -0.00236(14) 0.04849(11) 0.0220(3) Uani 1 1 d .
H19A H 0.1175 -0.0867 -0.0102 0.026 Uiso 1 1 calc R
C20 C 0.30185(14) 0.75472(14) 0.31195(11) 0.0199(3) Uani 1 1 d .
H20A H 0.2897 0.7702 0.2467 0.024 Uiso 1 1 calc R
C21 C 0.75567(16) 0.70669(15) 0.46877(11) 0.0230(3) Uani 1 1 d .
H21A H 0.7029 0.6929 0.5233 0.028 Uiso 1 1 calc R
C22 C 0.27335(18) 0.12267(15) 0.23230(12) 0.0276(3) Uani 1 1 d .
H22A H 0.2918 0.1226 0.2994 0.033 Uiso 1 1 calc R
C23 C 0.36073(16) 0.76389(15) -0.05706(11) 0.0242(3) Uani 1 1 d .
H23A H 0.3431 0.8056 -0.1028 0.029 Uiso 1 1 calc R
C24 C 0.30258(16) 0.62178(15) -0.09183(11) 0.0245(3) Uani 1 1 d .
H24A H 0.2455 0.5674 -0.1611 0.029 Uiso 1 1 calc R
C25 C 0.44530(15) 0.84776(14) 0.04458(11) 0.0204(3) Uani 1 1 d .
H25A H 0.4839 0.9456 0.0689 0.024 Uiso 1 1 calc R
C26 C 0.80857(17) 1.22215(14) 0.31294(12) 0.0253(3) Uani 1 1 d .
H26A H 0.8318 1.2413 0.3876 0.030 Uiso 1 1 calc R
H26B H 0.7284 1.2545 0.2998 0.030 Uiso 1 1 calc R
C27 C 0.32473(17) 0.24605(14) 0.21999(11) 0.0248(3) Uani 1 1 d .
H27A H 0.3772 0.3302 0.2788 0.030 Uiso 1 1 calc R
C28 C 0.06487(17) -0.24642(15) 0.08337(13) 0.0294(3) Uani 1 1 d .
H28A H 0.0378 -0.3201 0.1089 0.044 Uiso 1 1 calc R
H28B H 0.1255 -0.2650 0.0334 0.044 Uiso 1 1 calc R
H28C H -0.0254 -0.2430 0.0496 0.044 Uiso 1 1 calc R
C29 C 0.29125(18) 0.87770(16) 0.39704(12) 0.0289(3) Uani 1 1 d .
H29A H 0.3739 0.9623 0.4070 0.043 Uiso 1 1 calc R
H29B H 0.2960 0.8639 0.4618 0.043 Uiso 1 1 calc R
H29C H 0.1970 0.8860 0.3771 0.043 Uiso 1 1 calc R
C30 C 0.17595(17) 0.61953(16) 0.29281(14) 0.0325(4) Uani 1 1 d .
H30A H 0.1870 0.5432 0.2380 0.049 Uiso 1 1 calc R
H30B H 0.0805 0.6251 0.2716 0.049 Uiso 1 1 calc R
H30C H 0.1794 0.6034 0.3566 0.049 Uiso 1 1 calc R
C31 C 0.7871(2) 0.57699(17) 0.41687(14) 0.0346(4) Uani 1 1 d .
H31A H 0.6931 0.4970 0.3835 0.052 Uiso 1 1 calc R
H31B H 0.8459 0.5625 0.4691 0.052 Uiso 1 1 calc R
H31C H 0.8427 0.5881 0.3647 0.052 Uiso 1 1 calc R
C32 C 0.94615(18) 1.30290(17) 0.28662(14) 0.0354(4) Uani 1 1 d .
H32A H 0.9768 1.4018 0.3288 0.053 Uiso 1 1 calc R
H32B H 0.9233 1.2858 0.2131 0.053 Uiso 1 1 calc R
H32C H 1.0268 1.2729 0.3011 0.053 Uiso 1 1 calc R
C33 C 0.89534(18) 0.83714(17) 0.52296(13) 0.0327(4) Uani 1 1 d .
H33A H 0.8677 0.9163 0.5547 0.049 Uiso 1 1 calc R
H33B H 0.9523 0.8524 0.4723 0.049 Uiso 1 1 calc R
H33C H 0.9560 0.8267 0.5767 0.049 Uiso 1 1 calc R

loop_
_atom_site_aniso_label
_atom_site_aniso_U_11
_atom_site_aniso_U_22
_atom_site_aniso_U_33
_atom_site_aniso_U_23
_atom_site_aniso_U_13
_atom_site_aniso_U_12
S1 0.01736(17) 0.02539(18) 0.02306(18) 0.00933(14) 0.00712(13) 0.00810(13)
S2 0.0342(2) 0.0421(2) 0.0268(2) 0.02014(18) 0.01335(16) 0.01569(18)
N1 0.0200(6) 0.0125(5) 0.0145(5) 0.0047(4) 0.0000(4) 0.0018(4)
N2 0.0200(6) 0.0125(5) 0.0145(5) 0.0056(4) 0.0006(4) 0.0018(4)
N3 0.0171(5) 0.0143(5) 0.0214(6) 0.0084(4) 0.0038(4) 0.0051(4)
N4 0.0155(5) 0.0163(5) 0.0164(5) 0.0071(4) 0.0046(4) 0.0046(4)
N5 0.0176(5) 0.0193(5) 0.0163(5) 0.0076(4) 0.0027(4) 0.0061(4)
C6 0.0155(6) 0.0130(5) 0.0148(6) 0.0051(5) 0.0031(5) 0.0030(5)
C7 0.0164(6) 0.0121(5) 0.0154(6) 0.0032(5) 0.0010(5) 0.0028(5)
C8 0.0157(6) 0.0158(6) 0.0232(7) 0.0075(5) 0.0044(5) 0.0056(5)
O9 0.0406(6) 0.0195(5) 0.0354(6) 0.0158(5) 0.0098(5) 0.0088(4)
C10 0.0129(6) 0.0174(6) 0.0157(6) 0.0060(5) 0.0033(5) 0.0035(5)
C11 0.0191(6) 0.0151(6) 0.0181(6) 0.0064(5) 0.0040(5) 0.0044(5)
C12 0.0176(6) 0.0164(6) 0.0202(6) 0.0068(5) 0.0043(5) 0.0052(5)
C13 0.0227(7) 0.0186(6) 0.0311(8) 0.0135(6) 0.0087(6) 0.0091(5)
C14 0.0180(6) 0.0165(6) 0.0211(7) 0.0079(5) 0.0030(5) 0.0029(5)
C15 0.0144(6) 0.0172(6) 0.0164(6) 0.0069(5) 0.0040(5) 0.0051(5)
C16 0.0201(6) 0.0179(6) 0.0215(7) 0.0076(5) 0.0023(5) 0.0060(5)
C17 0.0203(7) 0.0133(6) 0.0188(6) 0.0048(5) 0.0041(5) 0.0024(5)
C18 0.0202(7) 0.0194(6) 0.0183(6) 0.0049(5) 0.0023(5) 0.0062(5)
C19 0.0201(7) 0.0148(6) 0.0262(7) 0.0056(5) 0.0014(5) 0.0044(5)
C20 0.0147(6) 0.0207(6) 0.0245(7) 0.0098(5) 0.0047(5) 0.0062(5)
C21 0.0249(7) 0.0272(7) 0.0203(7) 0.0124(6) 0.0022(5) 0.0119(6)
C22 0.0368(9) 0.0244(7) 0.0225(7) 0.0110(6) 0.0062(6) 0.0112(6)
C23 0.0246(7) 0.0291(7) 0.0211(7) 0.0141(6) 0.0025(6) 0.0094(6)
C24 0.0240(7) 0.0281(7) 0.0167(6) 0.0068(6) -0.0007(5) 0.0082(6)
C25 0.0182(6) 0.0201(6) 0.0228(7) 0.0110(5) 0.0039(5) 0.0050(5)
C26 0.0241(7) 0.0158(6) 0.0296(8) 0.0082(6) 0.0028(6) 0.0015(5)
C27 0.0298(8) 0.0182(6) 0.0215(7) 0.0056(5) 0.0034(6) 0.0066(6)
C28 0.0263(8) 0.0192(6) 0.0436(9) 0.0153(6) 0.0095(7) 0.0065(6)
C29 0.0282(8) 0.0277(7) 0.0336(8) 0.0104(6) 0.0113(6) 0.0148(6)
C30 0.0168(7) 0.0266(7) 0.0488(10) 0.0139(7) 0.0075(7) 0.0032(6)
C31 0.0440(10) 0.0299(8) 0.0379(9) 0.0175(7) 0.0067(7) 0.0207(7)
C32 0.0259(8) 0.0262(8) 0.0466(10) 0.0191(7) 0.0027(7) -0.0023(6)
C33 0.0303(8) 0.0320(8) 0.0270(8) 0.0081(7) -0.0073(6) 0.0094(7)

loop_
_atom_type_symbol
_atom_type_description
_atom_type_scat_dispersion_real
_atom_type_scat_dispersion_imag
_atom_type_scat_source
C C 0.0033 0.0016 'International Tables Vol C Tables 4.2.6.8 and 6.1.1.4'
H H 0.0000 0.0000 'International Tables Vol C Tables 4.2.6.8 and 6.1.1.4'
N N 0.0061 0.0033 'International Tables Vol C Tables 4.2.6.8 and 6.1.1.4'
O O 0.0106 0.0060 'International Tables Vol C Tables 4.2.6.8 and 6.1.1.4'
S S 0.1246 0.1234 'International Tables Vol C Tables 4.2.6.8 and 6.1.1.4'

loop_
_geom_angle_atom_site_label_1
_geom_angle_atom_site_label_2
_geom_angle_atom_site_label_3
_geom_angle
N3 N1 C15 132.53(11)
N3 N1 C6 113.70(10)
C15 N1 C6 110.46(10)
C10 N2 C6 110.80(10)
C10 N2 C17 124.33(11)
C6 N2 C17 123.14(10)
C12 N3 N1 119.70(11)
C11 N4 C6 111.65(11)
C11 N4 C20 127.67(11)
C6 N4 C20 119.82(10)
C7 N5 C11 111.57(11)
C7 N5 C21 126.50(11)
C11 N5 C21 121.93(11)
N2 C6 N1 102.46(10)
N2 C6 N4 114.63(10)
N1 C6 N4 112.56(10)
N2 C6 C7 115.60(10)
N1 C6 C7 111.02(10)
N4 C6 C7 100.99(10)
N5 C7 C6 106.59(11)
N5 C7 S1 130.57(10)
C6 C7 S1 122.84(9)
C16 C8 C27 118.35(12)
C16 C8 C12 118.26(12)
C27 C8 C12 123.39(12)
C13 O9 C28 117.56(12)
C25 C10 N2 129.39(12)
C25 C10 C15 121.57(12)
N2 C10 C15 109.04(11)
N4 C11 N5 107.63(11)
N4 C11 S2 128.65(11)
N5 C11 S2 123.72(10)
N3 C12 C8 121.13(12)
N3 C12 H12A 119.4
C8 C12 H12A 119.4
O9 C13 C19 124.53(13)
O9 C13 C22 115.51(13)
C19 C13 C22 119.96(12)
C26 C14 C17 111.93(11)
C26 C14 H14A 109.2
C17 C14 H14A 109.2
C26 C14 H14B 109.2
C17 C14 H14B 109.2
H14A C14 H14B 107.9
C18 C15 N1 133.51(12)
C18 C15 C10 120.50(12)
N1 C15 C10 105.99(11)
C8 C16 C19 121.72(13)
C8 C16 H16A 119.1
C19 C16 H16A 119.1
N2 C17 C14 113.05(11)
N2 C17 H17A 109.0
C14 C17 H17A 109.0
N2 C17 H17B 109.0
C14 C17 H17B 109.0
H17A C17 H17B 107.8
C15 C18 C24 117.79(12)
C15 C18 H18A 121.1
C24 C18 H18A 121.1
C13 C19 C16 119.15(13)
C13 C19 H19A 120.4
C16 C19 H19A 120.4
N4 C20 C29 112.05(11)
N4 C20 C30 112.33(11)
C29 C20 C30 111.99(12)
N4 C20 H20A 106.7
C29 C20 H20A 106.7
C30 C20 H20A 106.7
N5 C21 C33 111.03(11)
N5 C21 C31 111.00(12)
C33 C21 C31 113.51(14)
N5 C21 H21A 107.0
C33 C21 H21A 107.0
C31 C21 H21A 107.0
C27 C22 C13 120.46(13)
C27 C22 H22A 119.8
C13 C22 H22A 119.8
C24 C23 C25 121.11(13)
C24 C23 H23A 119.4
C25 C23 H23A 119.4
C23 C24 C18 121.28(13)
C23 C24 H24A 119.4
C18 C24 H24A 119.4
C10 C25 C23 117.73(12)
C10 C25 H25A 121.1
C23 C25 H25A 121.1
C14 C26 C32 112.65(13)
C14 C26 H26A 109.1
C32 C26 H26A 109.1
C14 C26 H26B 109.1
C32 C26 H26B 109.1
H26A C26 H26B 107.8
C22 C27 C8 120.36(13)
C22 C27 H27A 119.8
C8 C27 H27A 119.8
O9 C28 H28A 109.5
O9 C28 H28B 109.5
H28A C28 H28B 109.5
O9 C28 H28C 109.5
H28A C28 H28C 109.5
H28B C28 H28C 109.5
C20 C29 H29A 109.5
C20 C29 H29B 109.5
H29A C29 H29B 109.5
C20 C29 H29C 109.5
H29A C29 H29C 109.5
H29B C29 H29C 109.5
C20 C30 H30A 109.5
C20 C30 H30B 109.5
H30A C30 H30B 109.5
C20 C30 H30C 109.5
H30A C30 H30C 109.5
H30B C30 H30C 109.5
C21 C31 H31A 109.5
C21 C31 H31B 109.5
H31A C31 H31B 109.5
C21 C31 H31C 109.5
H31A C31 H31C 109.5
H31B C31 H31C 109.5
C26 C32 H32A 109.5
C26 C32 H32B 109.5
H32A C32 H32B 109.5
C26 C32 H32C 109.5
H32A C32 H32C 109.5
H32B C32 H32C 109.5
C21 C33 H33A 109.5
C21 C33 H33B 109.5
H33A C33 H33B 109.5
C21 C33 H33C 109.5
H33A C33 H33C 109.5
H33B C33 H33C 109.5

loop_
_geom_bond_atom_site_label_1
_geom_bond_atom_site_label_2
_geom_bond_distance
S1 C7 1.6363(13)
S2 C11 1.6471(14)
N1 N3 1.3723(14)
N1 C15 1.4086(16)
N1 C6 1.4630(16)
N2 C10 1.3869(16)
N2 C6 1.4257(15)
N2 C17 1.4549(16)
N3 C12 1.2806(17)
N4 C11 1.3377(17)
N4 C6 1.4738(16)
N4 C20 1.4804(17)
N5 C7 1.3509(16)
N5 C11 1.4277(17)
N5 C21 1.4825(17)
C6 C7 1.5453(18)
C8 C16 1.3913(18)
C8 C27 1.401(2)
C8 C12 1.4672(17)
O9 C13 1.3720(16)
O9 C28 1.4253(19)
C10 C25 1.3782(18)
C10 C15 1.4115(17)
C12 H12A 0.9500
C13 C19 1.386(2)
C13 C22 1.396(2)
C14 C26 1.5221(18)
C14 C17 1.5258(18)
C14 H14A 0.9900
C14 H14B 0.9900
C15 C18 1.3830(18)
C16 C19 1.3940(18)
C16 H16A 0.9500
C17 H17A 0.9900
C17 H17B 0.9900
C18 C24 1.4080(19)
C18 H18A 0.9500
C19 H19A 0.9500
C20 C29 1.523(2)
C20 C30 1.5246(19)
C20 H20A 1.0000
C21 C33 1.522(2)
C21 C31 1.525(2)
C21 H21A 1.0000
C22 C27 1.3847(19)
C22 H22A 0.9500
C23 C24 1.380(2)
C23 C25 1.401(2)
C23 H23A 0.9500
C24 H24A 0.9500
C25 H25A 0.9500
C26 C32 1.524(2)
C26 H26A 0.9900
C26 H26B 0.9900
C27 H27A 0.9500
C28 H28A 0.9800
C28 H28B 0.9800
C28 H28C 0.9800
C29 H29A 0.9800
C29 H29B 0.9800
C29 H29C 0.9800
C30 H30A 0.9800
C30 H30B 0.9800
C30 H30C 0.9800
C31 H31A 0.9800
C31 H31B 0.9800
C31 H31C 0.9800
C32 H32A 0.9800
C32 H32B 0.9800
C32 H32C 0.9800
C33 H33A 0.9800
C33 H33B 0.9800
C33 H33C 0.9800
